data_7038702
loop_
_publ_author_name
'Fieser, Megan E.'
'Woen, David H.'
'Corbey, Jordan F.'
'Mueller, Thomas J.'
'Ziller, Joseph W.'
'Evans, William J.'

_publ_section_title
;
 Raman spectroscopy of the N-N bond in rare earth dinitrogen complexes.
;
_journal_issue 37
_journal_name_full 'Dalton transactions (Cambridge, England : 2003)'
_journal_page_first 14634
_journal_page_last 14644
_journal_paper_doi 10.1039/c5dt04547a
_journal_volume 45
_journal_year 2016
_chemical_absolute_configuration ad
_chemical_formula_sum 'C40 H60 Lu2 N2'
_chemical_formula_weight 918.84
_space_group_crystal_system tetragonal
_space_group_IT_number 114
_space_group_name_Hall 'P -4 2n'
_space_group_name_H-M_alt 'P -4 21 c'
_symmetry_space_group_name_Hall 'P -4 2n'
_symmetry_space_group_name_H-M 'P -4 21 c'
_atom_sites_solution_hydrogens geom
_atom_sites_solution_primary direct
_atom_sites_solution_secondary difmap
_audit_creation_method SHELXL-2014/7
_audit_update_record
;
2016-02-01 deposited with the CCDC.
2016-02-22 downloaded from the CCDC.
;
_cell_angle_alpha 90
_cell_angle_beta 90
_cell_angle_gamma 90
_cell_formula_units_Z 4
_cell_length_a 14.317(3)
_cell_length_b 14.317(3)
_cell_length_c 19.639(5)
_cell_measurement_reflns_used 9319
_cell_measurement_temperature 143(2)
_cell_measurement_theta_max 27.97
_cell_measurement_theta_min 2.52
_cell_volume 4025.5(16)
_computing_cell_refinement 'Bruker SAINT 7.68a, 2009'
_computing_data_collection 'Bruker APEX2 2010.9-1, 2010'
_computing_data_reduction 'Bruker SAINT 7.68a, 2009'
_computing_molecular_graphics 'Bruker SHELXTL'
_computing_publication_material 'Bruker SHELXTL'
_computing_structure_refinement 'SHELXL-2014/7 (Sheldrick, 2014)'
_computing_structure_solution 'Bruker SHELXTL 2013/1'
_diffrn_ambient_temperature 143(2)
_diffrn_measured_fraction_theta_full 0.997
_diffrn_measured_fraction_theta_max 0.997
_diffrn_measurement_device_type 'Bruker SMART APEX II CCD'
_diffrn_measurement_method '\f and \w scans'
_diffrn_radiation_type MoK\a
_diffrn_radiation_wavelength 0.71073
_diffrn_reflns_av_R_equivalents 0.0712
_diffrn_reflns_av_unetI/netI 0.0340
_diffrn_reflns_Laue_measured_fraction_full 0.997
_diffrn_reflns_Laue_measured_fraction_max 0.997
_diffrn_reflns_limit_h_max 18
_diffrn_reflns_limit_h_min -18
_diffrn_reflns_limit_k_max 18
_diffrn_reflns_limit_k_min -18
_diffrn_reflns_limit_l_max 25
_diffrn_reflns_limit_l_min -25
_diffrn_reflns_number 42682
_diffrn_reflns_point_group_measured_fraction_full 0.998
_diffrn_reflns_point_group_measured_fraction_max 0.998
_diffrn_reflns_theta_full 25.500
_diffrn_reflns_theta_max 27.101
_diffrn_reflns_theta_min 2.012
_diffrn_source 'fine-focus sealed tube'
_exptl_absorpt_coefficient_mu 4.902
_exptl_absorpt_correction_T_max 0.7321
_exptl_absorpt_correction_T_min 0.3310
_exptl_absorpt_correction_type numerical
_exptl_absorpt_process_details 'Bruker SADABS 2014/5'
_exptl_crystal_colour red
_exptl_crystal_density_diffrn 1.516
_exptl_crystal_density_meas ?
_exptl_crystal_density_method none
_exptl_crystal_description prism
_exptl_crystal_F_000 1824
_exptl_crystal_size_max 0.229
_exptl_crystal_size_mid 0.129
_exptl_crystal_size_min 0.109
_refine_diff_density_max 1.327
_refine_diff_density_min -0.794
_refine_diff_density_rms 0.154
_refine_ls_abs_structure_details
; 
 Flack x determined using 1812 quotients [(I+)-(I-)]/[(I+)+(I-)] 
 (Parsons, Flack and Wagner, Acta Cryst. B69 (2013) 249-259). 
;
_refine_ls_abs_structure_Flack 0.002(8)
_refine_ls_extinction_method none
_refine_ls_goodness_of_fit_ref 1.096
_refine_ls_hydrogen_treatment constr
_refine_ls_matrix_type full
_refine_ls_number_parameters 213
_refine_ls_number_reflns 4430
_refine_ls_number_restraints 0
_refine_ls_restrained_S_all 1.096
_refine_ls_R_factor_all 0.0296
_refine_ls_R_factor_gt 0.0274
_refine_ls_shift/su_max 0.004
_refine_ls_shift/su_mean 0.000
_refine_ls_structure_factor_coef Fsqd
_refine_ls_weighting_details 'w=1/[\s^2^(Fo^2^)+(0.0464P)^2^] where P=(Fo^2^+2Fc^2^)/3'
_refine_ls_weighting_scheme calc
_refine_ls_wR_factor_gt 0.0746
_refine_ls_wR_factor_ref 0.0758
_reflns_Friedel_coverage 0.802
_reflns_Friedel_fraction_full 0.999
_reflns_Friedel_fraction_max 0.999
_reflns_number_gt 4204
_reflns_number_total 4430
_reflns_threshold_expression 'I > 2\s(I)'
_cod_data_source_file c5dt04547a2.cif
_cod_data_source_block mef1
_cod_depositor_comments
;
The following automatic conversions were performed:

'_exptl_crystal_density_meas' value 'none' was changed to '?' - the
value is perceived as not measured.

Automatic conversion script
Id: cif_fix_values 4268 2015-11-12 08:31:59Z antanas 

 Adding full bibliography for 7038699--7038708.cif.
;
_cod_original_cell_volume 4026(2)
_cod_database_code 7038702
_shelx_shelxl_version_number 2014/7
_shelx_space_group_comment
; 
The symmetry employed for this shelxl refinement is uniquely defined 
by the following loop, which should always be used as a source of 
symmetry information in preference to the above space-group names. 
They are only intended as comments. 
;
_shelx_estimated_absorpt_t_min 0.400
_shelx_estimated_absorpt_t_max 0.617

loop_
_space_group_symop_operation_xyz
'x, y, z'
'-x, -y, z'
'y, -x, -z'
'-y, x, -z'
'-x+1/2, y+1/2, -z+1/2'
'x+1/2, -y+1/2, -z+1/2'
'-y+1/2, -x+1/2, z+1/2'
'y+1/2, x+1/2, z+1/2'

loop_
_atom_site_label
_atom_site_type_symbol
_atom_site_fract_x
_atom_site_fract_y
_atom_site_fract_z
_atom_site_U_iso_or_equiv
_atom_site_adp_type
_atom_site_occupancy
_atom_site_site_symmetry_order
_atom_site_calc_flag
_atom_site_refinement_flags_posn
_atom_site_refinement_flags_adp
_atom_site_refinement_flags_occupancy
_atom_site_disorder_assembly
_atom_site_disorder_group
Lu1 Lu 0.14925(3) 0.46664(2) 1.15516(2) 0.02633(11) Uani 0.96 1 d . . P A 1
Lu2 Lu 0.1855(9) 0.4620(6) 1.1537(6) 0.032(3) Uiso 0.04 1 d . . P B 2
N1 N 0.0092(4) 0.5423(4) 1.1539(3) 0.0391(13) Uani 1 1 d . . . . .
C1 C 0.2949(5) 0.5629(6) 1.1104(4) 0.0358(16) Uani 1 1 d . . . . .
C2 C 0.2938(5) 0.4790(6) 1.0710(4) 0.0395(17) Uani 1 1 d . . . . .
C3 C 0.2119(6) 0.4804(6) 1.0317(4) 0.0433(19) Uani 1 1 d . . . . .
C4 C 0.1639(6) 0.5665(6) 1.0444(4) 0.0380(17) Uani 1 1 d . . . . .
C5 C 0.2154(5) 0.6149(5) 1.0953(4) 0.0359(16) Uani 1 1 d . . . . .
C6 C 0.3737(5) 0.5974(6) 1.1546(5) 0.0510(19) Uani 1 1 d . . . . .
H6A H 0.3483 0.6227 1.1972 0.076 Uiso 1 1 calc R U . . .
H6B H 0.4081 0.6465 1.1306 0.076 Uiso 1 1 calc R U . . .
H6C H 0.4160 0.5455 1.1650 0.076 Uiso 1 1 calc R U . . .
C7 C 0.3751(6) 0.4144(7) 1.0587(5) 0.056(2) Uani 1 1 d . . . . .
H7A H 0.4262 0.4493 1.0374 0.084 Uiso 1 1 calc R U . . .
H7B H 0.3556 0.3635 1.0286 0.084 Uiso 1 1 calc R U . . .
H7C H 0.3964 0.3885 1.1022 0.084 Uiso 1 1 calc R U . . .
C8 C 0.1850(8) 0.4072(8) 0.9789(5) 0.064(3) Uani 1 1 d . . . . .
H8A H 0.1929 0.3447 0.9984 0.096 Uiso 1 1 calc R U . . .
H8B H 0.2251 0.4138 0.9388 0.096 Uiso 1 1 calc R U . . .
H8C H 0.1196 0.4161 0.9656 0.096 Uiso 1 1 calc R U . . .
C9 C 0.0818(7) 0.6034(8) 1.0071(5) 0.057(3) Uani 1 1 d . . . . .
H9A H 0.0723 0.5671 0.9654 0.085 Uiso 1 1 calc R U . . .
H9B H 0.0926 0.6690 0.9953 0.085 Uiso 1 1 calc R U . . .
H9C H 0.0262 0.5986 1.0360 0.085 Uiso 1 1 calc R U . . .
C10 C 0.1923(7) 0.7111(6) 1.1226(5) 0.050(2) Uani 1 1 d . . . . .
H10A H 0.1934 0.7564 1.0852 0.076 Uiso 1 1 calc R U . . .
H10B H 0.2386 0.7289 1.1570 0.076 Uiso 1 1 calc R U . . .
H10C H 0.1300 0.7102 1.1432 0.076 Uiso 1 1 calc R U . . .
C11 C 0.1079(6) 0.3642(6) 1.2611(4) 0.048(2) Uani 1 1 d . . . . .
C12 C 0.1374(7) 0.3033(5) 1.2099(5) 0.051(2) Uani 1 1 d . . . . .
C13 C 0.2337(6) 0.3150(6) 1.2009(5) 0.050(2) Uani 1 1 d . . . . .
C14 C 0.2638(6) 0.3863(6) 1.2441(5) 0.045(2) Uani 1 1 d . . . . .
C15 C 0.1880(6) 0.4185(6) 1.2817(5) 0.047(2) Uani 1 1 d . . . . .
C16 C 0.0101(12) 0.3517(14) 1.2807(10) 0.043(4) Uiso 0.5 1 d . . P A 1
H16A H -0.0127 0.4086 1.3029 0.064 Uiso 0.5 1 calc R U P A 1
H16B H 0.0049 0.2990 1.3123 0.064 Uiso 0.5 1 calc R U P A 1
H16C H -0.0275 0.3391 1.2400 0.064 Uiso 0.5 1 calc R U P A 1
C17 C 0.0936(15) 0.2274(14) 1.1585(12) 0.056(5) Uiso 0.5 1 d . . P A 1
H17A H 0.1373 0.2162 1.1210 0.083 Uiso 0.5 1 calc R U P A 1
H17B H 0.0344 0.2510 1.1403 0.083 Uiso 0.5 1 calc R U P A 1
H17C H 0.0825 0.1689 1.1831 0.083 Uiso 0.5 1 calc R U P A 1
C18 C 0.2741(18) 0.2435(18) 1.1397(12) 0.071(7) Uiso 0.5 1 d . . P A 1
H18A H 0.2413 0.2564 1.0969 0.106 Uiso 0.5 1 calc R U P A 1
H18B H 0.2633 0.1784 1.1531 0.106 Uiso 0.5 1 calc R U P A 1
H18C H 0.3412 0.2540 1.1335 0.106 Uiso 0.5 1 calc R U P A 1
C19 C 0.3710(14) 0.3964(15) 1.2472(11) 0.051(5) Uiso 0.5 1 d . . P A 1
H19A H 0.4003 0.3414 1.2265 0.076 Uiso 0.5 1 calc R U P A 1
H19B H 0.3909 0.4016 1.2948 0.076 Uiso 0.5 1 calc R U P A 1
H19C H 0.3900 0.4525 1.2222 0.076 Uiso 0.5 1 calc R U P A 1
C20 C 0.2098(14) 0.4880(13) 1.3389(10) 0.044(4) Uiso 0.5 1 d . . P A 1
H20A H 0.1701 0.5434 1.3339 0.065 Uiso 0.5 1 calc R U P A 1
H20B H 0.2756 0.5065 1.3364 0.065 Uiso 0.5 1 calc R U P A 1
H20C H 0.1976 0.4586 1.3831 0.065 Uiso 0.5 1 calc R U P A 1
C16A C 0.0200(13) 0.3815(13) 1.3050(10) 0.044(4) Uiso 0.5 1 d . . P A 2
H16D H 0.0382 0.4116 1.3478 0.067 Uiso 0.5 1 calc R U P A 2
H16E H -0.0104 0.3217 1.3149 0.067 Uiso 0.5 1 calc R U P A 2
H16F H -0.0234 0.4220 1.2802 0.067 Uiso 0.5 1 calc R U P A 2
C17A C 0.0652(15) 0.2374(15) 1.1828(11) 0.053(5) Uiso 0.5 1 d . . P A 2
H17D H 0.0903 0.1737 1.1828 0.080 Uiso 0.5 1 calc R U P A 2
H17E H 0.0485 0.2554 1.1363 0.080 Uiso 0.5 1 calc R U P A 2
H17F H 0.0095 0.2399 1.2118 0.080 Uiso 0.5 1 calc R U P A 2
C18A C 0.2992(13) 0.2520(12) 1.1639(9) 0.042(4) Uiso 0.5 1 d . . P A 2
H18D H 0.3308 0.2110 1.1965 0.063 Uiso 0.5 1 calc R U P A 2
H18E H 0.3457 0.2895 1.1396 0.063 Uiso 0.5 1 calc R U P A 2
H18F H 0.2641 0.2140 1.1311 0.063 Uiso 0.5 1 calc R U P A 2
C19A C 0.3617(13) 0.4213(13) 1.2685(9) 0.041(4) Uiso 0.5 1 d . . P A 2
H19D H 0.4070 0.4145 1.2314 0.062 Uiso 0.5 1 calc R U P A 2
H19E H 0.3821 0.3842 1.3077 0.062 Uiso 0.5 1 calc R U P A 2
H19F H 0.3574 0.4872 1.2816 0.062 Uiso 0.5 1 calc R U P A 2
C20A C 0.173(2) 0.4754(18) 1.3413(13) 0.066(6) Uiso 0.5 1 d . . P A 2
H20D H 0.1093 0.5007 1.3404 0.100 Uiso 0.5 1 calc R U P A 2
H20E H 0.2179 0.5270 1.3417 0.100 Uiso 0.5 1 calc R U P A 2
H20F H 0.1812 0.4372 1.3823 0.100 Uiso 0.5 1 calc R U P A 2

loop_
_atom_site_aniso_label
_atom_site_aniso_U_11
_atom_site_aniso_U_22
_atom_site_aniso_U_33
_atom_site_aniso_U_23
_atom_site_aniso_U_13
_atom_site_aniso_U_12
Lu1 0.0247(2) 0.02646(16) 0.02784(15) 0.00037(13) 0.00133(16) 0.00116(12)
N1 0.039(3) 0.042(3) 0.036(3) 0.002(3) 0.006(3) 0.006(2)
C1 0.031(4) 0.043(4) 0.034(4) 0.004(3) 0.002(3) -0.003(3)
C2 0.037(4) 0.049(5) 0.032(4) 0.003(3) 0.009(3) 0.003(3)
C3 0.054(5) 0.056(5) 0.020(3) -0.002(3) 0.007(3) 0.000(4)
C4 0.036(4) 0.046(4) 0.032(4) 0.005(3) 0.009(3) -0.002(3)
C5 0.040(4) 0.032(4) 0.036(4) 0.006(3) 0.012(3) -0.001(3)
C6 0.038(4) 0.060(5) 0.055(4) 0.003(5) -0.009(4) -0.015(3)
C7 0.051(5) 0.062(6) 0.053(5) 0.012(4) 0.025(4) 0.020(4)
C8 0.078(7) 0.076(7) 0.038(5) -0.017(5) 0.002(4) 0.005(6)
C9 0.051(5) 0.073(7) 0.046(5) 0.020(4) -0.004(4) 0.001(5)
C10 0.057(5) 0.031(4) 0.063(5) 0.001(4) 0.017(4) 0.004(3)
C11 0.041(4) 0.050(5) 0.054(5) 0.028(4) 0.002(4) 0.008(4)
C12 0.054(5) 0.027(4) 0.073(6) 0.016(4) -0.013(4) -0.004(3)
C13 0.045(5) 0.036(4) 0.070(6) 0.015(4) -0.002(4) 0.013(4)
C14 0.038(4) 0.042(4) 0.056(5) 0.021(4) -0.010(4) -0.003(4)
C15 0.059(5) 0.041(4) 0.041(5) 0.017(4) -0.008(4) 0.005(4)

loop_
_atom_type_symbol
_atom_type_description
_atom_type_scat_dispersion_real
_atom_type_scat_dispersion_imag
_atom_type_scat_source
C C 0.0033 0.0016 'International Tables Vol C Tables 4.2.6.8 and 6.1.1.4'
H H 0.0000 0.0000 'International Tables Vol C Tables 4.2.6.8 and 6.1.1.4'
N N 0.0061 0.0033 'International Tables Vol C Tables 4.2.6.8 and 6.1.1.4'
Lu Lu -0.4720 5.8584 'International Tables Vol C Tables 4.2.6.8 and 6.1.1.4'

loop_
_geom_angle_atom_site_label_1
_geom_angle_atom_site_label_2
_geom_angle_atom_site_label_3
_geom_angle
_geom_angle_site_symmetry_1
_geom_angle_site_symmetry_3
Cnt1 Lu1 N1 104.2 . .
Cnt1 Lu1 N1 123.3 2_565 .
Cnt2 Lu1 N1 121.6 . .
Cnt2 Lu1 N1 101.3 2_565 .
Cnt1 Lu1 Cnt2 133.6 . .
N1 Lu1 N1 31.6(3) 2_565 .
N1 Lu1 C12 83.6(3) 2_565 .
N1 Lu1 C12 112.2(3) . .
N1 Lu1 C3 109.8(3) 2_565 .
N1 Lu1 C3 104.9(3) . .
C12 Lu1 C3 118.8(3) . .
N1 Lu1 C5 113.8(2) 2_565 .
N1 Lu1 C5 85.9(2) . .
C12 Lu1 C5 161.9(3) . .
C3 Lu1 C5 52.4(3) . .
N1 Lu1 C4 95.9(2) 2_565 .
N1 Lu1 C4 78.6(2) . .
C12 Lu1 C4 148.1(3) . .
C3 Lu1 C4 31.9(3) . .
C5 Lu1 C4 31.7(3) . .
N1 Lu1 C11 75.6(2) 2_565 .
N1 Lu1 C11 94.4(3) . .
C12 Lu1 C11 31.2(3) . .
C3 Lu1 C11 149.9(3) . .
C5 Lu1 C11 154.0(3) . .
C4 Lu1 C11 171.3(3) . .
N1 Lu1 C15 101.9(3) 2_565 .
N1 Lu1 C15 108.6(3) . .
C12 Lu1 C15 52.0(3) . .
C3 Lu1 C15 145.9(3) . .
C5 Lu1 C15 124.2(3) . .
C4 Lu1 C15 155.6(3) . .
C11 Lu1 C15 31.9(3) . .
N1 Lu1 C13 114.5(3) 2_565 .
N1 Lu1 C13 142.8(3) . .
C12 Lu1 C13 31.1(3) . .
C3 Lu1 C13 102.9(3) . .
C5 Lu1 C13 131.0(3) . .
C4 Lu1 C13 134.1(3) . .
C11 Lu1 C13 51.1(3) . .
C15 Lu1 C13 50.9(3) . .
N1 Lu1 C1 144.2(2) 2_565 .
N1 Lu1 C1 116.2(2) . .
C12 Lu1 C1 131.4(3) . .
C3 Lu1 C1 51.5(3) . .
C5 Lu1 C1 30.7(2) . .
C4 Lu1 C1 51.4(2) . .
C11 Lu1 C1 137.3(3) . .
C15 Lu1 C1 106.4(3) . .
C13 Lu1 C1 100.4(3) . .
N1 Lu1 C2 140.8(2) 2_565 .
N1 Lu1 C2 130.3(2) . .
C12 Lu1 C2 111.8(3) . .
C3 Lu1 C2 31.0(2) . .
C5 Lu1 C2 51.8(2) . .
C4 Lu1 C2 51.8(2) . .
C11 Lu1 C2 135.2(2) . .
C15 Lu1 C2 116.1(3) . .
C13 Lu1 C2 84.8(3) . .
C1 Lu1 C2 31.3(2) . .
N1 Lu1 C14 126.8(3) 2_565 .
N1 Lu1 C14 139.1(3) . .
C12 Lu1 C14 51.3(3) . .
C3 Lu1 C14 115.7(3) . .
C5 Lu1 C14 115.2(3) . .
C4 Lu1 C14 137.3(3) . .
C11 Lu1 C14 51.2(3) . .
C15 Lu1 C14 30.5(3) . .
C13 Lu1 C14 30.5(3) . .
C1 Lu1 C14 87.6(2) . .
C2 Lu1 C14 87.6(3) . .
N1 N1 Lu1 74.5(5) 2_565 2_565
N1 N1 Lu1 73.9(5) 2_565 .
Lu1 N1 Lu1 148.4(3) 2_565 .
C5 C1 C2 109.0(7) . .
C5 C1 C6 124.0(8) . .
C2 C1 C6 126.6(7) . .
C5 C1 Lu1 72.9(4) . .
C2 C1 Lu1 74.6(4) . .
C6 C1 Lu1 124.6(5) . .
C3 C2 C1 107.1(7) . .
C3 C2 C7 124.6(8) . .
C1 C2 C7 126.4(7) . .
C3 C2 Lu1 72.1(4) . .
C1 C2 Lu1 74.2(4) . .
C7 C2 Lu1 131.4(6) . .
C2 C3 C4 108.5(7) . .
C2 C3 C8 125.1(9) . .
C4 C3 C8 126.1(8) . .
C2 C3 Lu1 76.9(4) . .
C4 C3 Lu1 74.8(4) . .
C8 C3 Lu1 119.8(6) . .
C5 C4 C3 107.0(7) . .
C5 C4 C9 125.7(8) . .
C3 C4 C9 126.9(8) . .
C5 C4 Lu1 73.9(4) . .
C3 C4 Lu1 73.3(4) . .
C9 C4 Lu1 122.9(5) . .
C1 C5 C4 108.2(7) . .
C1 C5 C10 126.1(8) . .
C4 C5 C10 125.4(8) . .
C1 C5 Lu1 76.4(4) . .
C4 C5 Lu1 74.4(4) . .
C10 C5 Lu1 120.1(5) . .
C12 C11 C15 107.3(8) . .
C12 C11 C16 113.7(11) . .
C15 C11 C16 138.8(12) . .
C12 C11 C16A 138.4(11) . .
C15 C11 C16A 113.8(11) . .
C12 C11 Lu1 73.0(5) . .
C15 C11 Lu1 75.0(5) . .
C16 C11 Lu1 119.7(8) . .
C11 C12 C13 108.3(8) . .
C11 C12 C17A 116.1(12) . .
C13 C12 C17A 135.3(12) . .
C11 C12 C17 139.0(11) . .
C13 C12 C17 112.7(11) . .
C11 C12 Lu1 75.7(4) . .
C13 C12 Lu1 77.0(5) . .
C17 C12 Lu1 112.2(9) . .
C14 C13 C12 108.4(8) . .
C14 C13 C18A 123.0(11) . .
C12 C13 C18A 127.5(11) . .
C14 C13 C18 140.7(12) . .
C12 C13 C18 110.8(12) . .
C14 C13 Lu1 75.4(4) . .
C12 C13 Lu1 72.0(4) . .
C18 C13 Lu1 114.5(10) . .
C15 C14 C13 108.9(8) . .
C15 C14 C19 136.4(12) . .
C13 C14 C19 113.6(11) . .
C15 C14 C19A 115.5(10) . .
C13 C14 C19A 134.2(11) . .
C15 C14 Lu1 74.0(5) . .
C13 C14 Lu1 74.1(5) . .
C19 C14 Lu1 126.8(9) . .
C14 C15 C11 107.0(8) . .
C14 C15 C20A 137.3(15) . .
C11 C15 C20A 114.4(14) . .
C14 C15 C20 116.4(10) . .
C11 C15 C20 135.8(11) . .
C14 C15 Lu1 75.6(5) . .
C11 C15 Lu1 73.1(5) . .
C20 C15 Lu1 124.3(8) . .

loop_
_geom_bond_atom_site_label_1
_geom_bond_atom_site_label_2
_geom_bond_distance
_geom_bond_site_symmetry_2
Lu1 Cnt1 2.330 .
Lu1 Cnt1 2.338 .
Lu1 N1 2.272(6) 2_565
Lu1 N1 2.279(6) .
Lu1 C12 2.579(8) .
Lu1 C3 2.593(7) .
Lu1 C5 2.605(7) .
Lu1 C4 2.612(7) .
Lu1 C11 2.613(8) .
Lu1 C15 2.637(9) .
Lu1 C13 2.642(8) .
Lu1 C1 2.649(8) .
Lu1 C2 2.655(7) .
Lu1 C14 2.658(8) .
N1 N1 1.239(12) 2_565
N1 Lu1 2.272(6) 2_565
C1 C5 1.391(11) .
C1 C2 1.430(11) .
C1 C6 1.508(10) .
C2 C3 1.404(11) .
C2 C7 1.505(11) .
C3 C4 1.432(12) .
C3 C8 1.523(12) .
C4 C5 1.423(11) .
C4 C9 1.482(12) .
C5 C10 1.515(11) .
C11 C12 1.397(13) .
C11 C15 1.443(13) .
C11 C16 1.46(2) .
C11 C16A 1.55(2) .
C12 C13 1.399(13) .
C12 C17A 1.50(2) .
C12 C17 1.61(2) .
C13 C14 1.395(14) .
C13 C18A 1.492(19) .
C13 C18 1.68(2) .
C14 C15 1.391(13) .
C14 C19 1.54(2) .
C14 C19A 1.56(2) .
C15 C20A 1.44(3) .
C15 C20 1.53(2) .
